data_4077499
loop_
_publ_author_name
'Alonso, Ester'
'Forni\'es, Juan'
'Fortu\~no, Consuelo'
'Mart\'in, Antonio'
'Orpen, A. Guy'

_publ_section_title
;
 Polynuclear Homo- or Heterometallic Palladium(II)&#x2212;Platinum(II)
 Pentafluorophenyl Complexes Containing Bridging Diphenylphosphido
 Ligands. 8.&#x2020;Syntheses and Reactivity of the Tetranuclear
 [Pt4(\m2-PPh2)3{\m3-PPh(1,2-\h2-Ph)-\k3P}(C6F5)4] Cluster
;
_journal_issue 14
_journal_name_full Organometallics
_journal_page_first 2690
_journal_paper_doi 10.1021/om000140h
_journal_volume 19
_journal_year 2000
_chemical_formula_sum 'C88 H60 F20 N2 O2 P4 Pt4'
_chemical_formula_weight 2461.62
_chemical_name_systematic
; 
 ? 
;
_space_group_IT_number 2
_symmetry_space_group_name_Hall '-P 1'
_symmetry_space_group_name_H-M 'P -1'
_atom_sites_solution_hydrogens geom
_atom_sites_solution_primary direct
_atom_sites_solution_secondary difmap
_audit_creation_method SHELXL
_cell_angle_alpha 86.17(4)
_cell_angle_beta 75.52(5)
_cell_angle_gamma 83.13(5)
_cell_formula_units_Z 2
_cell_length_a 14.129(9)
_cell_length_b 15.133(6)
_cell_length_c 21.407(10)
_cell_measurement_temperature 293(2)
_cell_volume 4397(4)
_computing_structure_refinement 'SHELXL-93 (Sheldrick, 1993)'
_computing_structure_solution 'SHELXS-86 (Sheldrick, 1990)'
_diffrn_ambient_temperature 293(2)
_diffrn_radiation_monochromator graphite
_diffrn_radiation_source 'fine-focus sealed tube'
_diffrn_radiation_type MoK\a
_diffrn_radiation_wavelength 0.71073
_diffrn_reflns_av_R_equivalents 0.0313
_diffrn_reflns_av_sigmaI/netI 0.0509
_diffrn_reflns_limit_h_max 16
_diffrn_reflns_limit_h_min -16
_diffrn_reflns_limit_k_max 17
_diffrn_reflns_limit_k_min -17
_diffrn_reflns_limit_l_max 25
_diffrn_reflns_limit_l_min 0
_diffrn_reflns_number 15908
_diffrn_reflns_theta_max 25.00
_diffrn_reflns_theta_min 1.64
_exptl_absorpt_coefficient_mu 6.506
_exptl_crystal_density_diffrn 1.859
_exptl_crystal_F_000 2340
_exptl_crystal_size_max 0.60
_exptl_crystal_size_mid 0.50
_exptl_crystal_size_min 0.20
_refine_diff_density_max 0.987
_refine_diff_density_min -0.797
_refine_diff_density_rms 0.150
_refine_ls_extinction_method none
_refine_ls_goodness_of_fit_all 0.914
_refine_ls_goodness_of_fit_obs 0.900
_refine_ls_matrix_type full
_refine_ls_number_parameters 1058
_refine_ls_number_reflns 15455
_refine_ls_number_restraints 18
_refine_ls_restrained_S_all 0.915
_refine_ls_restrained_S_obs 0.900
_refine_ls_R_factor_all 0.0701
_refine_ls_R_factor_obs 0.0418
_refine_ls_shift/esd_max 0.001
_refine_ls_shift/esd_mean 0.000
_refine_ls_structure_factor_coef Fsqd
_refine_ls_weighting_details 'w=1/[\s^2^(Fo^2^)+(0.1000P)^2^+0.0000P] where P=(Fo^2^+2Fc^2^)/3'
_refine_ls_weighting_scheme calc
_refine_ls_wR_factor_all 0.1347
_refine_ls_wR_factor_obs 0.1126
_reflns_number_observed 11386
_reflns_number_total 15456
_reflns_observed_criterion >2sigma(I)
_cod_data_source_file om000140h.cif
_cod_data_source_block 6
_cod_depositor_comments
;
The following automatic conversions were performed:

'_refine_ls_weighting_scheme' value 'calc
w=1/[\s^2^(Fo^2^)+(0.1000P)^2^+0.0000P] where P=(Fo^2^+2Fc^2^)/3' was
changed to 'calc'. New tag '_refine_ls_weighting_details' was
created. The value of the new tag was set to
'w=1/[\s^2^(Fo^2^)+(0.1000P)^2^+0.0000P] where P=(Fo^2^+2Fc^2^)/3'.

Automatic conversion script
Id: cif_fix_values 3143 2015-03-26 13:38:13Z robertas 
;
_cod_original_cell_volume 4396.7(39)
_cod_database_code 4077499

loop_
_symmetry_equiv_pos_as_xyz
'x, y, z'
'-x, -y, -z'

loop_
_atom_site_aniso_label
_atom_site_aniso_U_11
_atom_site_aniso_U_22
_atom_site_aniso_U_33
_atom_site_aniso_U_23
_atom_site_aniso_U_13
_atom_site_aniso_U_12
Pt1 0.0368(2) 0.0379(2) 0.0390(2) -0.0045(2) -0.01117(15) -0.0048(2)
Pt2 0.0334(2) 0.0382(2) 0.0387(2) -0.0043(2) -0.01156(14) -0.0038(2)
Pt3 0.0302(2) 0.0369(2) 0.0424(2) -0.0041(2) -0.01093(14) -0.00328(15)
Pt4 0.0389(2) 0.0430(2) 0.0532(2) -0.0049(2) -0.0138(2) -0.0096(2)
P1 0.0384(13) 0.045(2) 0.0450(14) -0.0070(12) -0.0137(11) 0.0014(11)
P2 0.0340(12) 0.0398(14) 0.0431(13) -0.0038(11) -0.0134(10) -0.0018(11)
P3 0.0311(12) 0.0396(14) 0.0414(13) -0.0041(11) -0.0112(10) -0.0037(10)
P4 0.0365(13) 0.0400(15) 0.0486(14) -0.0082(11) -0.0102(11) -0.0050(11)
C1 0.050(6) 0.056(7) 0.048(6) -0.015(5) -0.019(5) 0.003(5)
C2 0.081(8) 0.040(7) 0.065(7) -0.005(6) -0.019(6) -0.011(6)
C3 0.140(15) 0.054(10) 0.103(12) -0.015(9) -0.009(11) 0.003(10)
C4 0.175(18) 0.040(8) 0.088(11) -0.018(8) -0.003(11) 0.028(10)
C5 0.079(9) 0.081(11) 0.085(10) -0.033(8) -0.004(8) 0.027(8)
C6 0.059(7) 0.050(7) 0.068(8) -0.011(6) -0.010(6) -0.006(6)
F2 0.094(5) 0.055(4) 0.072(5) 0.000(3) -0.004(4) -0.017(4)
F3 0.233(13) 0.039(5) 0.130(8) -0.001(5) -0.003(8) 0.000(6)
F4 0.247(14) 0.069(7) 0.147(9) -0.039(6) 0.018(9) 0.044(8)
F5 0.133(8) 0.125(8) 0.101(7) -0.048(6) 0.037(6) 0.015(7)
F6 0.086(5) 0.075(5) 0.063(4) -0.009(4) 0.003(4) -0.017(4)
C7 0.061(7) 0.037(6) 0.048(6) -0.014(5) -0.023(5) -0.001(5)
C8 0.046(6) 0.052(7) 0.091(9) -0.017(7) -0.020(6) -0.002(5)
C9 0.055(8) 0.080(11) 0.172(18) -0.035(11) -0.051(10) -0.002(8)
C10 0.108(14) 0.125(16) 0.132(15) -0.042(13) -0.097(13) 0.002(12)
C11 0.112(13) 0.107(13) 0.075(10) -0.028(9) -0.056(9) 0.014(11)
C12 0.086(9) 0.060(8) 0.057(7) -0.015(6) -0.035(7) 0.004(7)
F8 0.072(5) 0.077(5) 0.111(6) 0.006(5) -0.019(4) -0.032(4)
F9 0.083(6) 0.126(9) 0.259(14) -0.033(9) -0.070(8) -0.045(6)
F10 0.161(10) 0.189(12) 0.212(12) -0.082(10) -0.151(10) 0.013(9)
F11 0.197(11) 0.167(11) 0.088(7) -0.009(7) -0.092(7) 0.026(9)
F12 0.096(6) 0.096(6) 0.060(4) 0.006(4) -0.016(4) -0.012(5)
C13 0.037(5) 0.040(6) 0.054(6) -0.010(5) -0.024(4) 0.000(4)
C14 0.040(6) 0.056(7) 0.061(7) -0.004(5) -0.016(5) -0.004(5)
C15 0.076(9) 0.053(8) 0.069(8) 0.008(6) -0.030(7) 0.008(6)
C16 0.039(6) 0.075(9) 0.085(9) 0.003(7) -0.025(6) 0.002(6)
C17 0.036(6) 0.089(9) 0.058(7) -0.025(6) -0.014(5) 0.008(6)
C18 0.042(6) 0.044(6) 0.058(6) -0.012(5) -0.015(5) -0.008(5)
F14 0.058(4) 0.065(5) 0.078(4) 0.013(4) -0.024(3) -0.014(3)
F15 0.095(6) 0.108(7) 0.114(7) 0.047(6) -0.051(5) 0.003(5)
F16 0.067(5) 0.167(10) 0.135(8) 0.021(7) -0.051(5) 0.036(6)
F17 0.038(4) 0.138(8) 0.097(6) 0.001(5) -0.014(4) -0.010(4)
F18 0.045(3) 0.087(5) 0.065(4) -0.002(4) -0.015(3) -0.014(3)
C19 0.051(6) 0.039(6) 0.047(6) -0.011(5) -0.007(4) -0.017(5)
C20 0.049(6) 0.038(6) 0.073(8) -0.010(6) -0.011(5) -0.002(5)
C21 0.060(7) 0.062(8) 0.071(8) 0.010(7) -0.016(6) -0.007(6)
C22 0.082(9) 0.078(10) 0.054(7) -0.002(7) -0.019(6) -0.005(7)
C23 0.068(8) 0.095(11) 0.068(8) -0.034(8) -0.013(7) 0.001(8)
C24 0.062(7) 0.068(9) 0.061(7) -0.015(6) -0.018(6) -0.008(6)
F20 0.078(5) 0.051(4) 0.077(4) -0.005(3) -0.014(4) -0.007(3)
F21 0.107(6) 0.084(6) 0.091(6) 0.031(5) -0.024(5) -0.007(5)
F22 0.144(8) 0.131(8) 0.053(5) -0.004(5) -0.011(5) -0.002(7)
F23 0.126(7) 0.090(6) 0.077(5) -0.037(5) -0.026(5) -0.007(5)
F24 0.106(6) 0.049(4) 0.080(5) -0.010(4) -0.029(4) -0.005(4)
N1 0.044(5) 0.040(5) 0.078(6) -0.009(4) -0.019(5) -0.012(4)
N2 0.048(5) 0.046(5) 0.048(5) -0.007(4) -0.014(4) 0.001(4)
C25 0.064(8) 0.075(9) 0.077(8) -0.006(7) -0.030(6) -0.030(7)
C26 0.064(8) 0.101(12) 0.095(11) -0.004(9) -0.038(8) -0.025(8)
C27 0.058(8) 0.087(11) 0.147(15) 0.007(10) -0.050(10) -0.023(8)
C28 0.049(7) 0.076(9) 0.097(10) 0.017(8) -0.023(7) -0.023(6)
C29 0.037(6) 0.054(7) 0.086(9) 0.002(6) -0.011(6) -0.005(5)
C30 0.035(5) 0.050(7) 0.070(7) 0.005(6) -0.003(5) -0.012(5)
C31 0.057(7) 0.064(8) 0.084(9) 0.014(7) -0.004(7) -0.017(6)
C32 0.062(8) 0.096(11) 0.065(8) 0.013(7) -0.009(6) -0.005(8)
C33 0.059(7) 0.077(9) 0.052(7) 0.010(6) -0.015(5) -0.012(6)
C34 0.048(6) 0.052(7) 0.060(7) 0.003(5) -0.012(5) -0.004(5)
C35 0.036(5) 0.052(7) 0.067(7) -0.021(6) -0.017(5) 0.003(5)
C36 0.062(7) 0.073(9) 0.055(7) -0.006(6) -0.012(6) -0.006(6)
C37 0.059(8) 0.107(12) 0.075(9) -0.002(8) 0.010(7) -0.024(8)
C38 0.046(7) 0.124(14) 0.096(11) 0.000(10) -0.016(7) -0.003(8)
C39 0.051(8) 0.100(12) 0.134(14) -0.016(11) -0.041(9) 0.011(8)
C40 0.054(7) 0.084(10) 0.075(8) -0.015(7) -0.030(6) 0.000(6)
C41 0.061(7) 0.043(6) 0.063(7) 0.000(5) -0.025(6) -0.002(5)
C42 0.081(9) 0.060(8) 0.064(8) -0.014(6) -0.010(7) -0.001(7)
C43 0.131(15) 0.099(13) 0.072(10) 0.021(9) -0.018(9) -0.045(12)
C44 0.157(18) 0.064(11) 0.097(13) 0.020(10) -0.038(12) -0.022(12)
C45 0.142(17) 0.069(11) 0.138(16) 0.029(11) -0.066(14) 0.013(11)
C46 0.073(9) 0.060(9) 0.110(11) -0.007(8) -0.022(8) 0.011(7)
C47 0.059(6) 0.037(6) 0.041(5) 0.000(4) -0.016(5) -0.010(5)
C48 0.077(8) 0.056(8) 0.055(7) -0.001(6) -0.010(6) -0.002(6)
C49 0.092(11) 0.095(12) 0.068(9) 0.019(8) -0.010(8) -0.038(9)
C50 0.139(16) 0.120(16) 0.070(10) 0.034(10) -0.026(10) -0.047(13)
C51 0.147(17) 0.088(13) 0.117(14) 0.048(11) -0.068(13) -0.026(12)
C52 0.072(8) 0.061(8) 0.075(8) 0.014(7) -0.023(7) -0.019(7)
C53 0.030(5) 0.043(6) 0.054(6) -0.011(5) -0.016(4) 0.001(4)
C54 0.053(6) 0.063(8) 0.055(6) 0.007(6) -0.021(5) 0.001(6)
C55 0.041(6) 0.085(10) 0.083(9) -0.020(7) -0.027(6) 0.007(6)
C56 0.040(6) 0.088(10) 0.090(10) -0.010(8) -0.019(6) -0.014(6)
C57 0.049(7) 0.086(10) 0.066(8) -0.005(7) -0.009(6) -0.014(6)
C58 0.048(6) 0.055(7) 0.065(7) 0.003(6) -0.016(5) -0.010(5)
C59 0.033(5) 0.033(5) 0.068(7) 0.003(5) -0.019(5) -0.004(4)
C60 0.037(5) 0.058(7) 0.070(7) 0.002(6) -0.024(5) -0.006(5)
C61 0.058(8) 0.069(9) 0.098(10) -0.021(8) -0.032(7) -0.010(6)
C62 0.048(7) 0.066(9) 0.133(14) -0.015(9) -0.015(8) -0.019(6)
C63 0.066(8) 0.057(8) 0.074(8) -0.003(6) 0.010(7) -0.010(6)
C64 0.052(6) 0.051(7) 0.063(7) 0.005(6) -0.010(5) -0.004(5)
C65 0.049(6) 0.043(6) 0.043(5) -0.013(4) -0.013(4) 0.002(5)
C66 0.050(7) 0.067(8) 0.062(7) 0.006(6) 0.002(5) 0.013(6)
C67 0.104(12) 0.067(10) 0.077(9) 0.002(8) 0.034(9) 0.003(9)
C68 0.097(11) 0.088(11) 0.062(8) 0.031(8) -0.007(8) -0.006(9)
C69 0.095(12) 0.102(13) 0.120(13) 0.040(11) -0.071(11) -0.001(10)
C70 0.053(7) 0.077(9) 0.087(9) 0.013(7) -0.026(6) 0.003(7)
C71 0.044(6) 0.043(6) 0.072(7) -0.018(5) -0.011(5) -0.006(5)
C72 0.061(7) 0.046(7) 0.105(10) -0.004(7) -0.018(7) 0.004(6)
C73 0.081(10) 0.050(8) 0.124(13) 0.019(8) -0.025(9) 0.000(7)
C74 0.106(13) 0.048(9) 0.136(14) 0.013(9) -0.053(11) 0.004(8)
C75 0.051(7) 0.053(8) 0.147(14) -0.013(9) -0.029(8) 0.008(6)
C76 0.065(8) 0.040(7) 0.093(9) -0.020(6) -0.023(7) 0.002(6)
C77 0.038(5) 0.053(7) 0.048(6) -0.011(5) -0.008(4) -0.004(5)
C78 0.058(7) 0.068(8) 0.053(7) -0.017(6) -0.004(5) -0.015(6)
C79 0.065(8) 0.102(12) 0.068(8) -0.036(8) 0.001(7) 0.004(8)
C80 0.089(10) 0.095(12) 0.057(8) -0.010(8) 0.014(7) -0.015(9)
C81 0.083(9) 0.060(9) 0.085(9) 0.009(7) -0.006(8) -0.022(7)
C82 0.056(7) 0.057(7) 0.055(7) -0.017(6) -0.010(5) -0.006(6)

loop_
_atom_site_label
_atom_site_type_symbol
_atom_site_fract_x
_atom_site_fract_y
_atom_site_fract_z
_atom_site_U_iso_or_equiv
_atom_site_thermal_displace_type
_atom_site_occupancy
_atom_site_calc_flag
_atom_site_refinement_flags
Pt1 Pt 0.25643(3) -0.11193(2) 0.17373(2) 0.03734(11) Uani 1 d .
Pt2 Pt 0.27144(2) -0.00151(2) 0.26388(2) 0.03614(11) Uani 1 d .
Pt3 Pt 0.19742(2) 0.15095(2) 0.33326(2) 0.03604(11) Uani 1 d .
Pt4 Pt 0.33621(3) 0.30139(3) 0.40629(2) 0.04400(12) Uani 1 d .
P1 P 0.3719(2) -0.1252(2) 0.23491(12) 0.0425(6) Uani 1 d .
P2 P 0.1691(2) 0.0298(2) 0.19902(12) 0.0383(5) Uani 1 d .
P3 P 0.3287(2) 0.0561(2) 0.34080(11) 0.0369(5) Uani 1 d .
P4 P 0.1865(2) 0.2623(2) 0.40306(12) 0.0413(6) Uani 1 d .
C1 C 0.3196(8) -0.2341(8) 0.1388(5) 0.050(3) Uani 1 d .
C2 C 0.2960(9) -0.3127(8) 0.1741(6) 0.061(3) Uani 1 d .
C3 C 0.3386(14) -0.3973(10) 0.1515(8) 0.103(5) Uani 1 d .
C4 C 0.4004(15) -0.4033(9) 0.0928(8) 0.108(6) Uani 1 d .
C5 C 0.4277(11) -0.3275(11) 0.0562(7) 0.086(4) Uani 1 d .
C6 C 0.3834(9) -0.2448(8) 0.0789(6) 0.059(3) Uani 1 d .
F2 F 0.2289(6) -0.3106(5) 0.2304(3) 0.076(2) Uani 1 d .
F3 F 0.3102(10) -0.4695(6) 0.1879(5) 0.142(5) Uani 1 d .
F4 F 0.4420(11) -0.4828(7) 0.0702(6) 0.170(6) Uani 1 d .
F5 F 0.4903(8) -0.3339(7) -0.0017(4) 0.132(4) Uani 1 d .
F6 F 0.4102(6) -0.1743(5) 0.0399(3) 0.078(2) Uani 1 d .
C7 C 0.1569(8) -0.1185(7) 0.1187(5) 0.047(2) Uani 1 d .
C8 C 0.0729(8) -0.1605(8) 0.1429(7) 0.062(3) Uani 1 d .
C9 C 0.0033(10) -0.1661(11) 0.1070(10) 0.097(5) Uani 1 d .
C10 C 0.0162(14) -0.1315(14) 0.0458(10) 0.109(7) Uani 1 d .
C11 C 0.0968(14) -0.0908(12) 0.0210(7) 0.093(5) Uani 1 d .
C12 C 0.1665(10) -0.0827(9) 0.0558(6) 0.065(3) Uani 1 d .
F8 F 0.0552(5) -0.1964(5) 0.2047(4) 0.085(2) Uani 1 d .
F9 F -0.0787(7) -0.2086(7) 0.1367(7) 0.147(5) Uani 1 d .
F10 F -0.0502(9) -0.1388(9) 0.0131(6) 0.168(6) Uani 1 d .
F11 F 0.1093(9) -0.0556(8) -0.0396(5) 0.144(4) Uani 1 d .
F12 F 0.2443(6) -0.0415(6) 0.0276(3) 0.085(2) Uani 1 d .
C13 C 0.0750(7) 0.2080(7) 0.3022(5) 0.041(2) Uani 1 d .
C14 C 0.0771(7) 0.2698(8) 0.2516(5) 0.052(3) Uani 1 d .
C15 C -0.0031(10) 0.3100(8) 0.2325(6) 0.066(3) Uani 1 d .
C16 C -0.0924(8) 0.2890(9) 0.2644(6) 0.065(3) Uani 1 d .
C17 C -0.1018(7) 0.2283(9) 0.3177(5) 0.061(3) Uani 1 d .
C18 C -0.0174(7) 0.1914(7) 0.3338(5) 0.047(2) Uani 1 d .
F14 F 0.1658(5) 0.2943(5) 0.2177(3) 0.066(2) Uani 1 d .
F15 F 0.0063(6) 0.3684(6) 0.1818(4) 0.105(3) Uani 1 d .
F16 F -0.1746(6) 0.3267(8) 0.2486(5) 0.123(4) Uani 1 d .
F17 F -0.1919(5) 0.2105(6) 0.3509(4) 0.092(3) Uani 1 d .
F18 F -0.0331(4) 0.1354(5) 0.3866(3) 0.065(2) Uani 1 d .
C19 C 0.3031(7) 0.2843(7) 0.5022(5) 0.045(2) Uani 1 d .
C20 C 0.3091(8) 0.2001(7) 0.5336(6) 0.054(3) Uani 1 d .
C21 C 0.2936(9) 0.1858(9) 0.5990(6) 0.065(3) Uani 1 d .
C22 C 0.2676(10) 0.2556(10) 0.6387(6) 0.071(4) Uani 1 d .
C23 C 0.2611(10) 0.3405(11) 0.6102(6) 0.077(4) Uani 1 d .
C24 C 0.2774(9) 0.3545(9) 0.5437(6) 0.063(3) Uani 1 d .
F20 F 0.3351(5) 0.1280(4) 0.4970(3) 0.069(2) Uani 1 d .
F21 F 0.3059(6) 0.1044(6) 0.6258(4) 0.096(3) Uani 1 d .
F22 F 0.2548(7) 0.2459(7) 0.7017(4) 0.113(3) Uani 1 d .
F23 F 0.2339(7) 0.4123(6) 0.6484(4) 0.096(3) Uani 1 d .
F24 F 0.2670(6) 0.4383(5) 0.5204(3) 0.077(2) Uani 1 d .
N1 N 0.4729(6) 0.3456(6) 0.4040(5) 0.052(2) Uani 1 d .
N2 N 0.3933(6) 0.3225(6) 0.3071(4) 0.047(2) Uani 1 d .
C25 C 0.5081(9) 0.3543(9) 0.4554(6) 0.068(3) Uani 1 d .
H25 H 0.4706(9) 0.3364(9) 0.4972(6) 0.093(7) Uiso 1 d R
C26 C 0.5959(10) 0.3878(11) 0.4494(8) 0.082(4) Uani 1 d .
H26 H 0.6216(10) 0.3931(11) 0.4863(8) 0.093(7) Uiso 1 d R
C27 C 0.6442(10) 0.4140(11) 0.3920(9) 0.092(5) Uani 1 d .
H27 H 0.7063(10) 0.4368(11) 0.3872(9) 0.093(7) Uiso 1 d R
C28 C 0.6104(9) 0.4096(9) 0.3383(7) 0.073(4) Uani 1 d .
H28 H 0.6464(9) 0.4296(9) 0.2965(7) 0.093(7) Uiso 1 d R
C29 C 0.5232(8) 0.3742(8) 0.3449(6) 0.060(3) Uani 1 d .
C30 C 0.4801(7) 0.3602(7) 0.2912(5) 0.053(3) Uani 1 d .
C31 C 0.5225(9) 0.3809(9) 0.2273(6) 0.071(4) Uani 1 d .
H31 H 0.5826(9) 0.4083(9) 0.2167(6) 0.093(7) Uiso 1 d R
C32 C 0.4798(9) 0.3632(10) 0.1790(6) 0.076(4) Uani 1 d .
H32 H 0.5098(9) 0.3771(10) 0.1346(6) 0.093(7) Uiso 1 d R
C33 C 0.3948(9) 0.3248(9) 0.1957(5) 0.063(3) Uani 1 d .
H33 H 0.3638(9) 0.3109(9) 0.1629(5) 0.093(7) Uiso 1 d R
C34 C 0.3542(8) 0.3052(8) 0.2600(5) 0.054(3) Uani 1 d .
H34 H 0.2937(8) 0.2783(8) 0.2712(5) 0.093(7) Uiso 1 d R
C35 C 0.4973(7) -0.1141(7) 0.1916(5) 0.051(3) Uani 1 d .
C36 C 0.5170(9) -0.0832(9) 0.1292(6) 0.064(3) Uani 1 d .
H36 H 0.4643(9) -0.0719(9) 0.1079(6) 0.093(7) Uiso 1 d R
C37 C 0.6126(10) -0.0665(11) 0.0959(7) 0.084(4) Uani 1 d .
H37 H 0.6260(10) -0.0425(11) 0.0523(7) 0.093(7) Uiso 1 d R
C38 C 0.6856(10) -0.0820(12) 0.1274(8) 0.090(5) Uani 1 d .
H38 H 0.7516(10) -0.0731(12) 0.1045(8) 0.093(7) Uiso 1 d R
C39 C 0.6686(10) -0.1122(11) 0.1879(9) 0.093(5) Uani 1 d .
H39 H 0.7223(10) -0.1234(11) 0.2084(9) 0.093(7) Uiso 1 d R
C40 C 0.5751(9) -0.1287(9) 0.2219(6) 0.069(3) Uani 1 d .
H40 H 0.5629(9) -0.1494(9) 0.2662(6) 0.093(7) Uiso 1 d R
C41 C 0.3719(8) -0.2233(7) 0.2883(5) 0.055(3) Uani 1 d .
C42 C 0.2957(10) -0.2287(9) 0.3423(6) 0.070(3) Uani 1 d .
H42 H 0.2480(10) -0.1779(9) 0.3534(6) 0.093(7) Uiso 1 d R
C43 C 0.2887(14) -0.3078(13) 0.3791(7) 0.100(5) Uani 1 d .
H43 H 0.2356(14) -0.3115(13) 0.4169(7) 0.093(7) Uiso 1 d R
C44 C 0.3553(16) -0.3787(12) 0.3639(9) 0.105(6) Uani 1 d .
H44 H 0.3483(16) -0.4327(12) 0.3901(9) 0.093(7) Uiso 1 d R
C45 C 0.4297(16) -0.3736(12) 0.3128(10) 0.114(6) Uani 1 d .
H45 H 0.4767(16) -0.4248(12) 0.3020(10) 0.093(7) Uiso 1 d R
C46 C 0.4414(11) -0.2966(9) 0.2744(8) 0.082(4) Uani 1 d .
H46 H 0.4975(11) -0.2920(9) 0.2387(8) 0.093(7) Uiso 1 d R
C47 C 0.2069(8) 0.1089(7) 0.1342(5) 0.044(2) Uani 1 d .
C48 C 0.3080(9) 0.1099(8) 0.1095(5) 0.064(3) Uani 1 d .
H48 H 0.3523(9) 0.0666(8) 0.1258(5) 0.093(7) Uiso 1 d R
C49 C 0.3454(12) 0.1719(11) 0.0620(7) 0.086(4) Uani 1 d .
H49 H 0.4151(12) 0.1722(11) 0.0456(7) 0.093(7) Uiso 1 d R
C50 C 0.2844(15) 0.2339(13) 0.0393(7) 0.109(6) Uani 1 d .
H50 H 0.3107(15) 0.2763(13) 0.0059(7) 0.093(7) Uiso 1 d R
C51 C 0.1817(16) 0.2366(12) 0.0640(8) 0.112(6) Uani 1 d .
H51 H 0.1381(16) 0.2805(12) 0.0476(8) 0.093(7) Uiso 1 d R
C52 C 0.1441(10) 0.1750(8) 0.1127(6) 0.068(3) Uani 1 d .
H52 H 0.0747(10) 0.1772(8) 0.1315(6) 0.093(7) Uiso 1 d R
C53 C 0.0373(6) 0.0270(7) 0.2213(5) 0.041(2) Uani 1 d .
C54 C -0.0226(8) 0.0405(8) 0.1774(5) 0.057(3) Uani 1 d .
H54 H 0.0053(8) 0.0571(8) 0.1331(5) 0.093(7) Uiso 1 d R
C55 C -0.1213(8) 0.0301(9) 0.1979(6) 0.068(3) Uani 1 d .
H55 H -0.1624(8) 0.0399(9) 0.1679(6) 0.093(7) Uiso 1 d R
C56 C -0.1606(9) 0.0068(9) 0.2600(7) 0.071(4) Uani 1 d .
H56 H -0.2299(9) 0.0021(9) 0.2737(7) 0.093(7) Uiso 1 d R
C57 C -0.1052(8) -0.0103(9) 0.3049(6) 0.067(3) Uani 1 d .
H57 H -0.1343(8) -0.0303(9) 0.3482(6) 0.093(7) Uiso 1 d R
C58 C -0.0033(8) 0.0014(8) 0.2844(5) 0.055(3) Uani 1 d .
H58 H 0.0369(8) -0.0081(8) 0.3148(5) 0.093(7) Uiso 1 d R
C59 C 0.4512(7) 0.0898(6) 0.3115(5) 0.044(2) Uani 1 d .
C60 C 0.5054(7) 0.1146(8) 0.3525(6) 0.053(3) Uani 1 d .
H60 H 0.4789(7) 0.1094(8) 0.3983(6) 0.093(7) Uiso 1 d R
C61 C 0.5958(9) 0.1463(9) 0.3287(7) 0.071(4) Uani 1 d .
H61 H 0.6336(9) 0.1619(9) 0.3571(7) 0.093(7) Uiso 1 d R
C62 C 0.6307(9) 0.1558(9) 0.2620(8) 0.082(4) Uani 1 d .
H62 H 0.6936(9) 0.1774(9) 0.2446(8) 0.093(7) Uiso 1 d R
C63 C 0.5789(9) 0.1335(8) 0.2201(6) 0.070(4) Uani 1 d .
H63 H 0.6046(9) 0.1400(8) 0.1743(6) 0.093(7) Uiso 1 d R
C64 C 0.4883(8) 0.1028(8) 0.2452(5) 0.057(3) Uani 1 d .
H64 H 0.4502(8) 0.0893(8) 0.2164(5) 0.093(7) Uiso 1 d R
C65 C 0.3322(7) -0.0240(7) 0.4068(5) 0.045(2) Uani 1 d .
C66 C 0.2449(8) -0.0492(8) 0.4448(6) 0.064(3) Uani 1 d .
H66 H 0.1846(8) -0.0205(8) 0.4366(6) 0.093(7) Uiso 1 d R
C67 C 0.2411(12) -0.1132(10) 0.4948(7) 0.094(5) Uani 1 d .
H67 H 0.1788(12) -0.1290(10) 0.5203(7) 0.093(7) Uiso 1 d R
C68 C 0.3278(12) -0.1545(11) 0.5074(6) 0.086(5) Uani 1 d .
H68 H 0.3260(12) -0.1975(11) 0.5426(6) 0.093(7) Uiso 1 d R
C69 C 0.4129(12) -0.1346(11) 0.4696(8) 0.101(6) Uani 1 d .
H69 H 0.4726(12) -0.1661(11) 0.4768(8) 0.093(7) Uiso 1 d R
C70 C 0.4184(9) -0.0670(9) 0.4190(7) 0.072(4) Uani 1 d .
H70 H 0.4806(9) -0.0507(9) 0.3937(7) 0.093(7) Uiso 1 d R
C71 C 0.1153(8) 0.3658(7) 0.3819(6) 0.053(3) Uani 1 d .
C72 C 0.1605(9) 0.4343(8) 0.3463(7) 0.071(4) Uani 1 d .
H72 H 0.2309(9) 0.4315(8) 0.3363(7) 0.093(7) Uiso 1 d R
C73 C 0.1059(11) 0.5067(9) 0.3246(8) 0.086(4) Uani 1 d .
H73 H 0.1378(11) 0.5541(9) 0.2989(8) 0.093(7) Uiso 1 d R
C74 C 0.0083(13) 0.5104(10) 0.3392(8) 0.094(5) Uani 1 d .
H74 H -0.0301(13) 0.5615(10) 0.3257(8) 0.093(7) Uiso 1 d R
C75 C -0.0396(10) 0.4438(9) 0.3753(8) 0.084(4) Uani 1 d .
H75 H -0.1101(10) 0.4478(9) 0.3855(8) 0.093(7) Uiso 1 d R
C76 C 0.0133(9) 0.3701(8) 0.3970(6) 0.065(3) Uani 1 d .
H76 H -0.0194(9) 0.3226(8) 0.4219(6) 0.093(7) Uiso 1 d R
C77 C 0.1071(7) 0.2336(7) 0.4818(5) 0.046(2) Uani 1 d .
C78 C 0.0694(8) 0.2938(9) 0.5280(5) 0.060(3) Uani 1 d .
H78 H 0.0855(8) 0.3541(9) 0.5196(5) 0.093(7) Uiso 1 d R
C79 C 0.0111(10) 0.2694(11) 0.5867(6) 0.081(4) Uani 1 d .
H79 H -0.0151(10) 0.3132(11) 0.6187(6) 0.093(7) Uiso 1 d R
C80 C -0.0108(11) 0.1830(11) 0.5999(6) 0.085(4) Uani 1 d .
H80 H -0.0519(11) 0.1664(11) 0.6410(6) 0.093(7) Uiso 1 d R
C81 C 0.0253(10) 0.1225(9) 0.5548(7) 0.078(4) Uani 1 d .
H81 H 0.0108(10) 0.0619(9) 0.5631(7) 0.093(7) Uiso 1 d R
C82 C 0.0836(8) 0.1468(8) 0.4961(5) 0.056(3) Uani 1 d .
H82 H 0.1089(8) 0.1035(8) 0.4636(5) 0.093(7) Uiso 1 d R
O1 O 0.6600(13) 0.5570(13) 0.2079(9) 0.203(8) Uiso 1 d D
C83 C 0.7255(16) 0.5928(18) 0.1708(12) 0.185(11) Uiso 1 d D
C84 C 0.8256(15) 0.5773(22) 0.1835(14) 0.225(14) Uiso 1 d D
C85 C 0.6998(21) 0.6591(19) 0.1224(13) 0.229(14) Uiso 1 d D
O2 O 0.8616(27) 0.2971(30) 0.0886(22) 0.258(22) Uiso 0.50 d PD
C86 C 0.7840(27) 0.3275(23) 0.0750(18) 0.152(17) Uiso 0.50 d PD
C87 C 0.8007(54) 0.3973(40) 0.0194(36) 0.360(53) Uiso 0.50 d PD
C88 C 0.7146(27) 0.2618(28) 0.0733(20) 0.142(15) Uiso 0.50 d PD
O3 O 0.1729(39) 0.5031(32) 0.0513(22) 0.316(29) Uiso 0.50 d PD
C89 C 0.1050(36) 0.5597(30) 0.0718(18) 0.214(27) Uiso 0.50 d PD
C90 C 0.0849(39) 0.5756(36) 0.1430(17) 0.184(22) Uiso 0.50 d PD
C91 C 0.0845(61) 0.6333(43) 0.0250(26) 0.305(43) Uiso 0.50 d PD

loop_
_atom_type_symbol
_atom_type_description
_atom_type_scat_dispersion_real
_atom_type_scat_dispersion_imag
_atom_type_scat_source
C C 0.0033 0.0016 'International Tables Vol C Tables 4.2.6.8 and 6.1.1.4'
H H 0.0000 0.0000 'International Tables Vol C Tables 4.2.6.8 and 6.1.1.4'
N N 0.0061 0.0033 'International Tables Vol C Tables 4.2.6.8 and 6.1.1.4'
F F 0.0171 0.0103 'International Tables Vol C Tables 4.2.6.8 and 6.1.1.4'
P P 0.1023 0.0942 'International Tables Vol C Tables 4.2.6.8 and 6.1.1.4'
Pt Pt -1.7033 8.3905 'International Tables Vol C Tables 4.2.6.8 and 6.1.1.4'
O O 0.0106 0.0060 'International Tables Vol C Tables 4.2.6.8 and 6.1.1.4'

loop_
_geom_angle_atom_site_label_1
_geom_angle_atom_site_label_2
_geom_angle_atom_site_label_3
_geom_angle
_geom_angle_site_symmetry_3
C1 Pt1 C7 86.5(4) .
C1 Pt1 P1 86.4(3) .
C7 Pt1 P1 172.3(3) .
C1 Pt1 P2 169.8(3) .
C7 Pt1 P2 83.7(3) .
P1 Pt1 P2 103.59(10) .
C1 Pt1 Pt2 138.3(3) .
C7 Pt1 Pt2 134.6(3) .
P1 Pt1 Pt2 52.16(7) .
P2 Pt1 Pt2 51.87(7) .
P1 Pt2 P2 110.99(10) .
P1 Pt2 P3 105.13(10) .
P2 Pt2 P3 143.02(10) .
P1 Pt2 Pt1 55.10(8) .
P2 Pt2 Pt1 56.39(7) .
P3 Pt2 Pt1 160.23(7) .
P1 Pt2 Pt3 156.51(7) .
P2 Pt2 Pt3 92.38(8) .
P3 Pt2 Pt3 51.40(7) .
Pt1 Pt2 Pt3 148.37(3) .
C13 Pt3 P3 160.0(3) .
C13 Pt3 P4 92.9(3) .
P3 Pt3 P4 107.00(10) .
C13 Pt3 Pt2 107.6(3) .
P3 Pt3 Pt2 52.46(7) .
P4 Pt3 Pt2 159.38(7) .
C19 Pt4 N2 170.8(4) .
C19 Pt4 N1 92.5(4) .
N2 Pt4 N1 78.5(4) .
C19 Pt4 P4 90.7(3) .
N2 Pt4 P4 98.4(2) .
N1 Pt4 P4 175.5(3) .
C35 P1 C41 108.0(5) .
C35 P1 Pt2 118.3(4) .
C41 P1 Pt2 122.0(4) .
C35 P1 Pt1 116.4(4) .
C41 P1 Pt1 115.8(4) .
Pt2 P1 Pt1 72.73(9) .
C47 P2 C53 112.2(5) .
C47 P2 Pt2 115.2(3) .
C53 P2 Pt2 126.5(3) .
C47 P2 Pt1 110.2(4) .
C53 P2 Pt1 112.9(3) .
Pt2 P2 Pt1 71.74(8) .
C65 P3 C59 107.2(5) .
C65 P3 Pt3 124.5(3) .
C59 P3 Pt3 120.2(3) .
C65 P3 Pt2 110.7(3) .
C59 P3 Pt2 113.7(4) .
Pt3 P3 Pt2 76.14(9) .
C77 P4 C71 99.8(5) .
C77 P4 Pt4 115.0(3) .
C71 P4 Pt4 106.1(3) .
C77 P4 Pt3 109.5(4) .
C71 P4 Pt3 112.6(4) .
Pt4 P4 Pt3 113.01(11) .
C6 C1 C2 115.6(10) .
C6 C1 Pt1 123.4(9) .
C2 C1 Pt1 121.0(8) .
F2 C2 C1 120.8(10) .
F2 C2 C3 117.0(12) .
C1 C2 C3 122.2(12) .
C4 C3 F3 122.2(14) .
C4 C3 C2 119.3(15) .
F3 C3 C2 118.3(14) .
F4 C4 C3 120.5(15) .
F4 C4 C5 118.6(14) .
C3 C4 C5 120.8(13) .
F5 C5 C4 120.5(13) .
F5 C5 C6 120.6(15) .
C4 C5 C6 118.7(13) .
F6 C6 C1 121.1(10) .
F6 C6 C5 115.7(11) .
C1 C6 C5 123.1(12) .
C8 C7 C12 114.3(11) .
C8 C7 Pt1 120.8(8) .
C12 C7 Pt1 124.9(9) .
F8 C8 C7 119.1(10) .
F8 C8 C9 118.4(13) .
C7 C8 C9 122.5(14) .
C10 C9 F9 121.5(15) .
C10 C9 C8 121.3(15) .
F9 C9 C8 117.2(17) .
F10 C10 C11 122.5(20) .
F10 C10 C9 119.8(20) .
C11 C10 C9 117.7(13) .
C10 C11 F11 117.8(15) .
C10 C11 C12 122.4(15) .
F11 C11 C12 119.8(17) .
F12 C12 C11 118.5(13) .
F12 C12 C7 119.6(10) .
C11 C12 C7 121.8(14) .
C18 C13 C14 113.1(9) .
C18 C13 Pt3 121.8(8) .
C14 C13 Pt3 125.0(7) .
C15 C14 F14 116.3(10) .
C15 C14 C13 125.4(10) .
F14 C14 C13 118.4(9) .
C16 C15 F15 119.9(11) .
C16 C15 C14 118.9(11) .
F15 C15 C14 121.1(12) .
C15 C16 F16 122.0(12) .
C15 C16 C17 119.7(10) .
F16 C16 C17 118.2(11) .
F17 C17 C18 123.1(11) .
F17 C17 C16 119.3(10) .
C18 C17 C16 117.6(10) .
F18 C18 C13 120.8(9) .
F18 C18 C17 113.8(9) .
C13 C18 C17 125.3(11) .
C24 C19 C20 113.9(10) .
C24 C19 Pt4 123.2(9) .
C20 C19 Pt4 122.8(8) .
F20 C20 C21 117.2(10) .
F20 C20 C19 118.1(10) .
C21 C20 C19 124.7(11) .
F21 C21 C22 117.8(12) .
F21 C21 C20 121.9(12) .
C22 C21 C20 120.2(12) .
F22 C22 C21 122.7(13) .
F22 C22 C23 119.7(13) .
C21 C22 C23 117.5(12) .
F23 C23 C22 119.4(12) .
F23 C23 C24 118.7(14) .
C22 C23 C24 121.9(12) .
F24 C24 C19 120.3(10) .
F24 C24 C23 118.0(11) .
C19 C24 C23 121.7(13) .
C25 N1 C29 119.3(10) .
C25 N1 Pt4 125.7(8) .
C29 N1 Pt4 114.8(7) .
C34 N2 C30 118.3(9) .
C34 N2 Pt4 127.2(7) .
C30 N2 Pt4 114.5(7) .
N1 C25 C26 121.5(13) .
C27 C26 C25 118.6(14) .
C26 C27 C28 122.6(13) .
C27 C28 C29 118.1(13) .
N1 C29 C28 119.9(12) .
N1 C29 C30 115.4(9) .
C28 C29 C30 124.6(11) .
N2 C30 C31 119.6(11) .
N2 C30 C29 116.2(9) .
C31 C30 C29 124.1(10) .
C32 C31 C30 121.1(12) .
C33 C32 C31 118.3(12) .
C32 C33 C34 119.1(12) .
N2 C34 C33 123.5(11) .
C36 C35 C40 118.0(11) .
C36 C35 P1 119.7(8) .
C40 C35 P1 122.0(9) .
C35 C36 C37 121.1(12) .
C38 C37 C36 118.6(13) .
C39 C38 C37 121.5(14) .
C38 C39 C40 121.0(14) .
C39 C40 C35 119.8(13) .
C42 C41 C46 118.1(12) .
C42 C41 P1 119.0(9) .
C46 C41 P1 122.8(10) .
C41 C42 C43 119.3(14) .
C44 C43 C42 121.6(16) .
C45 C44 C43 119.4(17) .
C44 C45 C46 121.8(18) .
C45 C46 C41 119.6(15) .
C52 C47 C48 118.4(10) .
C52 C47 P2 124.7(9) .
C48 C47 P2 116.4(8) .
C49 C48 C47 121.2(12) .
C50 C49 C48 120.3(15) .
C49 C50 C51 120.3(15) .
C52 C51 C50 119.3(16) .
C47 C52 C51 120.3(14) .
C58 C53 C54 119.2(9) .
C58 C53 P2 116.4(7) .
C54 C53 P2 124.1(8) .
C55 C54 C53 120.1(11) .
C56 C55 C54 120.1(11) .
C55 C56 C57 122.7(11) .
C56 C57 C58 117.6(11) .
C53 C58 C57 120.3(10) .
C64 C59 C60 117.9(9) .
C64 C59 P3 118.8(8) .
C60 C59 P3 122.7(8) .
C61 C60 C59 121.6(11) .
C60 C61 C62 118.1(12) .
C63 C62 C61 122.0(12) .
C62 C63 C64 118.7(12) .
C63 C64 C59 121.6(12) .
C66 C65 C70 117.3(11) .
C66 C65 P3 118.9(8) .
C70 C65 P3 123.7(9) .
C65 C66 C67 122.6(12) .
C68 C67 C66 119.6(13) .
C69 C68 C67 119.0(13) .
C68 C69 C70 122.2(13) .
C65 C70 C69 119.2(12) .
C72 C71 C76 119.1(11) .
C72 C71 P4 121.7(9) .
C76 C71 P4 118.9(9) .
C71 C72 C73 120.8(12) .
C74 C73 C72 119.8(14) .
C73 C74 C75 121.2(14) .
C74 C75 C76 120.2(13) .
C75 C76 C71 118.9(13) .
C78 C77 C82 117.3(10) .
C78 C77 P4 122.9(9) .
C82 C77 P4 119.9(8) .
C77 C78 C79 121.0(12) .
C80 C79 C78 120.7(12) .
C81 C80 C79 119.2(12) .
C80 C81 C82 120.2(13) .
C81 C82 C77 121.6(11) .
O1 C83 C85 118.7(17) .
O1 C83 C84 117.4(16) .
C85 C83 C84 123.2(16) .
O2 C86 C88 116.0(22) .
O2 C86 C87 111.9(21) .
C88 C86 C87 116.8(20) .
C86 C87 C91 104.5(40) 2_665
O3 C89 C91 116.6(23) .
O3 C89 C90 115.3(22) .
C91 C89 C90 121.0(22) .
C89 C91 C87 85.9(30) 2_665

loop_
_geom_bond_atom_site_label_1
_geom_bond_atom_site_label_2
_geom_bond_distance
_geom_bond_site_symmetry_2
Pt1 C1 2.057(11) .
Pt1 C7 2.062(10) .
Pt1 P1 2.318(3) .
Pt1 P2 2.367(3) .
Pt1 Pt2 2.6984(13) .
Pt2 P1 2.232(3) .
Pt2 P2 2.235(3) .
Pt2 P3 2.270(3) .
Pt2 Pt3 2.780(2) .
Pt3 C13 2.078(9) .
Pt3 P3 2.238(3) .
Pt3 P4 2.292(3) .
Pt4 C19 1.995(10) .
Pt4 N2 2.093(8) .
Pt4 N1 2.107(8) .
Pt4 P4 2.282(3) .
P1 C35 1.805(10) .
P1 C41 1.812(11) .
P2 C47 1.790(10) .
P2 C53 1.808(9) .
P3 C65 1.806(11) .
P3 C59 1.810(9) .
P4 C77 1.833(10) .
P4 C71 1.851(12) .
C1 C6 1.377(15) .
C1 C2 1.40(2) .
C2 F2 1.334(13) .
C2 C3 1.41(2) .
C3 C4 1.34(2) .
C3 F3 1.34(2) .
C4 F4 1.34(2) .
C4 C5 1.38(2) .
C5 F5 1.332(15) .
C5 C6 1.39(2) .
C6 F6 1.341(13) .
C7 C8 1.38(2) .
C7 C12 1.40(2) .
C8 F8 1.372(14) .
C8 C9 1.40(2) .
C9 C10 1.35(2) .
C9 F9 1.38(2) .
C10 F10 1.322(15) .
C10 C11 1.34(2) .
C11 F11 1.35(2) .
C11 C12 1.40(2) .
C12 F12 1.321(15) .
C13 C18 1.357(14) .
C13 C14 1.380(14) .
C14 C15 1.361(15) .
C14 F14 1.362(12) .
C15 C16 1.34(2) .
C15 F15 1.344(13) .
C16 F16 1.341(13) .
C16 C17 1.41(2) .
C17 F17 1.343(13) .
C17 C18 1.368(14) .
C18 F18 1.354(12) .
C19 C24 1.386(15) .
C19 C20 1.404(15) .
C20 F20 1.347(12) .
C20 C21 1.37(2) .
C21 F21 1.334(14) .
C21 C22 1.36(2) .
C22 F22 1.314(14) .
C22 C23 1.39(2) .
C23 F23 1.362(15) .
C23 C24 1.39(2) .
C24 F24 1.337(14) .
N1 C25 1.334(15) .
N1 C29 1.358(14) .
N2 C34 1.319(13) .
N2 C30 1.369(13) .
C25 C26 1.37(2) .
C26 C27 1.31(2) .
C27 C28 1.36(2) .
C28 C29 1.37(2) .
C29 C30 1.47(2) .
C30 C31 1.38(2) .
C31 C32 1.37(2) .
C32 C33 1.35(2) .
C33 C34 1.380(15) .
C35 C36 1.36(2) .
C35 C40 1.399(15) .
C36 C37 1.41(2) .
C37 C38 1.36(2) .
C38 C39 1.32(2) .
C39 C40 1.38(2) .
C41 C42 1.37(2) .
C41 C46 1.39(2) .
C42 C43 1.39(2) .
C43 C44 1.34(2) .
C44 C45 1.32(2) .
C45 C46 1.38(2) .
C47 C52 1.39(2) .
C47 C48 1.40(2) .
C48 C49 1.39(2) .
C49 C50 1.35(2) .
C50 C51 1.41(2) .
C51 C52 1.40(2) .
C53 C58 1.378(14) .
C53 C54 1.405(14) .
C54 C55 1.38(2) .
C55 C56 1.35(2) .
C56 C57 1.38(2) .
C57 C58 1.425(15) .
C59 C64 1.394(14) .
C59 C60 1.395(14) .
C60 C61 1.38(2) .
C61 C62 1.39(2) .
C62 C63 1.37(2) .
C63 C64 1.38(2) .
C65 C66 1.378(15) .
C65 C70 1.387(15) .
C66 C67 1.39(2) .
C67 C68 1.39(2) .
C68 C69 1.33(2) .
C69 C70 1.43(2) .
C71 C72 1.37(2) .
C71 C76 1.39(2) .
C72 C73 1.39(2) .
C73 C74 1.33(2) .
C74 C75 1.37(2) .
C75 C76 1.39(2) .
C77 C78 1.353(15) .
C77 C82 1.390(15) .
C78 C79 1.38(2) .
C79 C80 1.37(2) .
C80 C81 1.34(2) .
C81 C82 1.37(2) .
O1 C83 1.22(2) .
C83 C85 1.47(2) .
C83 C84 1.49(2) .
O2 C86 1.23(2) .
C86 C88 1.49(2) .
C86 C87 1.53(2) .
C87 C91 1.69(10) 2_665
O3 C89 1.22(2) .
C89 C91 1.50(2) .
C89 C90 1.51(2) .
C91 C87 1.69(10) 2_665
